data_7718626
loop_
_publ_author_name
'Mudrak, Vladyslav'
'Lacroix, Pascal G.'
'Labra-V&#xe1;zquez, Pablo'
'Tass&#xe9;, Marine'
'Mallet-Ladeira, Sonia'
'Malfant, Isabelle'

_publ_section_title
;
 Photo-release of acetonitrile in ruthenium(II) complexes with various
 substituted terpyridine ligands.
;
_journal_issue 22
_journal_name_full 'Dalton transactions (Cambridge, England : 2003)'
_journal_page_first 9021
_journal_page_last 9031
_journal_paper_doi 10.1039/d5dt00734h
_journal_volume 54
_journal_year 2025
_chemical_formula_moiety 'C32 H34 N5 O2 Ru, F6 P, C3 H7 N O'
_chemical_formula_sum 'C35 H41 F6 N6 O3 P Ru'
_chemical_formula_weight 839.78
_space_group_IT_number 2
_space_group_name_Hall '-P 1'
_space_group_name_H-M_alt 'P -1'
_symmetry_cell_setting triclinic
_symmetry_Int_Tables_number 2
_symmetry_space_group_name_Hall '-P 1'
_symmetry_space_group_name_H-M 'P -1'
_atom_sites_solution_hydrogens geom
_atom_sites_solution_primary dual
_atom_sites_solution_secondary difmap
_audit_update_record
;
2025-03-24 deposited with the CCDC.	2025-05-02 downloaded from the CCDC.
;
_cell_angle_alpha 77.6210(10)
_cell_angle_beta 82.4720(10)
_cell_angle_gamma 82.5980(10)
_cell_formula_units_Z 2
_cell_length_a 8.32390(10)
_cell_length_b 14.8029(2)
_cell_length_c 15.4530(2)
_cell_measurement_reflns_used 43687
_cell_measurement_temperature 100(2)
_cell_measurement_theta_max 76.5910
_cell_measurement_theta_min 2.9360
_cell_volume 1833.78(4)
_computing_cell_refinement 'CrysAlisPro 1.171.41.120a (Rigaku OD, 2021)'
_computing_data_collection 'CrysAlisPro 1.171.41.120a (Rigaku OD, 2021)'
_computing_data_reduction 'CrysAlisPro 1.171.41.120a (Rigaku OD, 2021)'
_computing_molecular_graphics 'Ortep-3 for Windows (Farrugia, 1997)'
_computing_publication_material 'WinGX publication routines (Farrugia, 1999)'
_computing_structure_refinement 'SHELXL-2018/3 (Sheldrick, 2015)'
_computing_structure_solution 'SHELXT (Sheldrick 2015)'
_diffrn_ambient_temperature 100(2)
_diffrn_detector 'Hybrid Pixel Array Detector'
_diffrn_detector_type HyPix
_diffrn_measured_fraction_theta_full 0.998
_diffrn_measured_fraction_theta_max 0.935
_diffrn_measurement_device 'four-circle diffractometer'
_diffrn_measurement_device_type 'XtaLAB Synergy, Dualflex, HyPix'
_diffrn_measurement_method '\w scans'
_diffrn_radiation_monochromator mirror
_diffrn_radiation_probe x-ray
_diffrn_radiation_type CuK\a
_diffrn_radiation_wavelength 1.54184
_diffrn_reflns_av_R_equivalents 0.0794
_diffrn_reflns_av_unetI/netI 0.0314
_diffrn_reflns_Laue_measured_fraction_full 0.998
_diffrn_reflns_Laue_measured_fraction_max 0.935
_diffrn_reflns_limit_h_max 10
_diffrn_reflns_limit_h_min -7
_diffrn_reflns_limit_k_max 18
_diffrn_reflns_limit_k_min -18
_diffrn_reflns_limit_l_max 18
_diffrn_reflns_limit_l_min -19
_diffrn_reflns_number 68219
_diffrn_reflns_point_group_measured_fraction_full 0.998
_diffrn_reflns_point_group_measured_fraction_max 0.935
_diffrn_reflns_theta_full 67.684
_diffrn_reflns_theta_max 77.335
_diffrn_reflns_theta_min 2.945
_diffrn_source 'micro-focus sealed X-ray tube'
_diffrn_source_type 'PhotonJet (Cu) X-ray Source'
_diffrn_standards_decay_% 0
_diffrn_standards_interval_count 0
_diffrn_standards_interval_time 0
_diffrn_standards_number 0
_exptl_absorpt_coefficient_mu 4.525
_exptl_absorpt_correction_T_max 1.00000
_exptl_absorpt_correction_T_min 0.42240
_exptl_absorpt_correction_type multi-scan
_exptl_absorpt_process_details
;
CrysAlisPro 1.171.41.120a (Rigaku Oxford Diffraction, 2021)
Empirical absorption correction using spherical harmonics,
implemented in SCALE3 ABSPACK scaling algorithm.
;
_exptl_crystal_colour orange
_exptl_crystal_density_diffrn 1.521
_exptl_crystal_description plate
_exptl_crystal_F_000 860
_exptl_crystal_size_max 0.20
_exptl_crystal_size_mid 0.20
_exptl_crystal_size_min 0.04
_refine_diff_density_max 0.963
_refine_diff_density_min -1.236
_refine_diff_density_rms 0.099
_refine_ls_extinction_method none
_refine_ls_goodness_of_fit_ref 1.052
_refine_ls_hydrogen_treatment constr
_refine_ls_matrix_type full
_refine_ls_number_parameters 476
_refine_ls_number_reflns 7294
_refine_ls_number_restraints 0
_refine_ls_restrained_S_all 1.052
_refine_ls_R_factor_all 0.0415
_refine_ls_R_factor_gt 0.0402
_refine_ls_shift/su_max 0.005
_refine_ls_shift/su_mean 0
_refine_ls_structure_factor_coef Fsqd
_refine_ls_weighting_details 'w=1/[\s^2^(Fo^2^)+(0.0667P)^2^+2.3775P] where P=(Fo^2^+2Fc^2^)/3'
_refine_ls_weighting_scheme calc
_refine_ls_wR_factor_gt 0.1072
_refine_ls_wR_factor_ref 0.1082
_reflns_Friedel_coverage 0
_reflns_number_gt 6997
_reflns_number_total 7294
_reflns_threshold_expression 'I > 2\s(I)'
_cod_data_source_file d5dt00734h2.cif
_cod_data_source_block VM-PLV-29
_cod_depositor_comments 'Adding full bibliography for 7718624--7718627.cif.'
_cod_database_code 7718626
_shelx_shelxl_version_number 2018/3

loop_
_symmetry_equiv_pos_as_xyz
'x, y, z'
'-x, -y, -z'

loop_
_atom_site_label
_atom_site_type_symbol
_atom_site_fract_x
_atom_site_fract_y
_atom_site_fract_z
_atom_site_U_iso_or_equiv
_atom_site_adp_type
_atom_site_occupancy
_atom_site_site_symmetry_order
_atom_site_calc_flag
_atom_site_refinement_flags_posn
_atom_site_refinement_flags_adp
_atom_site_refinement_flags_occupancy
_atom_site_disorder_assembly
_atom_site_disorder_group
C1 C 0.3341(3) 0.72635(18) 0.38070(18) 0.0192(5) Uani 1 1 d . . . . .
H1 H 0.358649 0.779606 0.336599 0.023 Uiso 1 1 calc R U . . .
C2 C 0.1947(4) 0.6852(2) 0.37757(19) 0.0223(6) Uani 1 1 d . . . . .
H2 H 0.124865 0.710217 0.332399 0.027 Uiso 1 1 calc R U . . .
C3 C 0.1594(3) 0.6074(2) 0.44115(19) 0.0219(6) Uani 1 1 d . . . . .
H3 H 0.066211 0.577222 0.439361 0.026 Uiso 1 1 calc R U . . .
C4 C 0.2614(3) 0.57368(18) 0.50783(18) 0.0185(5) Uani 1 1 d . . . . .
H4 H 0.238731 0.520293 0.552198 0.022 Uiso 1 1 calc R U . . .
C5 C 0.3966(3) 0.61891(18) 0.50873(17) 0.0173(5) Uani 1 1 d . . . . .
C6 C 0.5065(3) 0.59293(18) 0.58048(17) 0.0170(5) Uani 1 1 d . . . . .
C7 C 0.4911(3) 0.52519(18) 0.65705(18) 0.0186(5) Uani 1 1 d . . . . .
H7 H 0.405183 0.486485 0.666637 0.022 Uiso 1 1 calc R U . . .
C8 C 0.6023(3) 0.51321(18) 0.72112(18) 0.0185(5) Uani 1 1 d . . . . .
C9 C 0.7274(3) 0.57204(18) 0.70354(18) 0.0181(5) Uani 1 1 d . . . . .
H9 H 0.80282 0.566961 0.745875 0.022 Uiso 1 1 calc R U . . .
C10 C 0.7410(3) 0.63686(18) 0.62543(17) 0.0166(5) Uani 1 1 d . . . . .
C11 C 0.8688(3) 0.70145(18) 0.59494(17) 0.0170(5) Uani 1 1 d . . . . .
C12 C 0.9979(3) 0.70330(19) 0.64282(18) 0.0195(5) Uani 1 1 d . . . . .
H12 H 1.009426 0.661175 0.697966 0.023 Uiso 1 1 calc R U . . .
C13 C 1.1093(4) 0.7670(2) 0.60944(19) 0.0235(6) Uani 1 1 d . . . . .
H13 H 1.198641 0.768855 0.641247 0.028 Uiso 1 1 calc R U . . .
C14 C 1.0896(4) 0.8282(2) 0.5293(2) 0.0232(6) Uani 1 1 d . . . . .
H14 H 1.163823 0.87337 0.506099 0.028 Uiso 1 1 calc R U . . .
C15 C 0.9602(3) 0.82266(19) 0.48327(18) 0.0199(5) Uani 1 1 d . . . . .
H15 H 0.947485 0.864387 0.42801 0.024 Uiso 1 1 calc R U . . .
C16 C 0.5918(3) 0.44018(18) 0.80257(18) 0.0190(5) Uani 1 1 d . . . . .
C17 C 0.5346(4) 0.3551(2) 0.80325(19) 0.0223(6) Uani 1 1 d . . . . .
H17 H 0.489348 0.347348 0.752294 0.027 Uiso 1 1 calc R U . . .
C18 C 0.5419(4) 0.2821(2) 0.8756(2) 0.0265(6) Uani 1 1 d . . . . .
H18 H 0.506856 0.224511 0.872038 0.032 Uiso 1 1 calc R U . . .
C19 C 0.6004(4) 0.2910(2) 0.9549(2) 0.0263(6) Uani 1 1 d . . . . .
C20 C 0.6486(4) 0.3789(2) 0.9564(2) 0.0275(6) Uani 1 1 d . . . . .
H20 H 0.682099 0.389455 1.009506 0.033 Uiso 1 1 calc R U . . .
C21 C 0.6478(4) 0.4497(2) 0.88149(19) 0.0244(6) Uani 1 1 d . . . . .
H21 H 0.686421 0.506759 0.8837 0.029 Uiso 1 1 calc R U . . .
C22 C 0.5903(5) 0.1235(2) 1.0192(3) 0.0448(9) Uani 1 1 d . . . . .
H22A H 0.501244 0.125401 0.981999 0.054 Uiso 1 1 calc R U . . .
H22B H 0.558848 0.086604 1.079069 0.054 Uiso 1 1 calc R U . . .
C23 C 0.7435(7) 0.0758(3) 0.9786(3) 0.0581(12) Uani 1 1 d . . . . .
H23A H 0.773987 0.111148 0.918714 0.087 Uiso 1 1 calc R U . . .
H23B H 0.724474 0.012831 0.974917 0.087 Uiso 1 1 calc R U . . .
H23C H 0.831644 0.072346 1.015842 0.087 Uiso 1 1 calc R U . . .
C24 C 0.6688(4) 0.2284(2) 1.1085(2) 0.0339(7) Uani 1 1 d . . . . .
H24A H 0.757312 0.269657 1.092602 0.041 Uiso 1 1 calc R U . . .
H24B H 0.715418 0.166759 1.139151 0.041 Uiso 1 1 calc R U . . .
C25 C 0.5367(5) 0.2684(3) 1.1719(2) 0.0470(9) Uani 1 1 d . . . . .
H25A H 0.492157 0.330191 1.142442 0.071 Uiso 1 1 calc R U . . .
H25B H 0.583405 0.273263 1.225497 0.071 Uiso 1 1 calc R U . . .
H25C H 0.44942 0.227321 1.188551 0.071 Uiso 1 1 calc R U . . .
C26 C 0.8289(3) 0.66536(18) 0.30814(17) 0.0169(5) Uani 1 1 d . . . . .
C27 C 0.8161(4) 0.7511(2) 0.25017(18) 0.0220(6) Uani 1 1 d . . . . .
H27 H 0.866002 0.75272 0.190996 0.026 Uiso 1 1 calc R U . . .
C28 C 0.7377(3) 0.83586(19) 0.26909(18) 0.0203(5) Uani 1 1 d . . . . .
C29 C 0.9179(4) 0.58304(19) 0.27128(19) 0.0223(6) Uani 1 1 d . . . . .
H29A H 0.948581 0.532757 0.320675 0.033 Uiso 1 1 calc R U . . .
H29B H 1.016185 0.602235 0.233026 0.033 Uiso 1 1 calc R U . . .
H29C H 0.846354 0.561096 0.236379 0.033 Uiso 1 1 calc R U . . .
C30 C 0.7365(4) 0.9211(2) 0.1963(2) 0.0293(7) Uani 1 1 d . . . . .
H30A H 0.625106 0.951677 0.193768 0.044 Uiso 1 1 calc R U . . .
H30B H 0.776654 0.903417 0.139161 0.044 Uiso 1 1 calc R U . . .
H30C H 0.807129 0.964023 0.208543 0.044 Uiso 1 1 calc R U . . .
C31 C 0.4682(4) 0.88526(18) 0.57417(19) 0.0218(6) Uani 1 1 d . . . . .
C32 C 0.3904(4) 0.9459(2) 0.6338(2) 0.0359(8) Uani 1 1 d . . . . .
H32A H 0.273758 0.938368 0.645684 0.054 Uiso 1 1 calc R U . . .
H32B H 0.405081 1.010666 0.605955 0.054 Uiso 1 1 calc R U . . .
H32C H 0.439904 0.929272 0.690026 0.054 Uiso 1 1 calc R U . . .
C33 C 0.8747(7) 0.7747(3) 0.9848(3) 0.0589(13) Uani 1 1 d . . . . .
H33A H 0.965026 0.77675 1.018926 0.088 Uiso 1 1 calc R U . . .
H33B H 0.770987 0.784598 1.021403 0.088 Uiso 1 1 calc R U . . .
H33C H 0.879406 0.823694 0.93093 0.088 Uiso 1 1 calc R U . . .
C34 C 0.8673(5) 0.6041(3) 1.0312(2) 0.0424(9) Uani 1 1 d . . . . .
H34A H 0.85521 0.550412 1.005872 0.064 Uiso 1 1 calc R U . . .
H34B H 0.769877 0.616745 1.071653 0.064 Uiso 1 1 calc R U . . .
H34C H 0.963162 0.59071 1.064327 0.064 Uiso 1 1 calc R U . . .
C35 C 0.9294(4) 0.6752(2) 0.8762(2) 0.0309(7) Uani 1 1 d . . . . .
H35 H 0.940724 0.730291 0.832116 0.037 Uiso 1 1 calc R U . . .
N1 N 0.4353(3) 0.69364(15) 0.44377(15) 0.0166(4) Uani 1 1 d . . . . .
N2 N 0.6305(3) 0.64718(15) 0.56622(14) 0.0151(4) Uani 1 1 d . . . . .
N3 N 0.8517(3) 0.75998(15) 0.51439(15) 0.0169(4) Uani 1 1 d . . . . .
N5 N 0.6078(4) 0.21856(19) 1.02732(18) 0.0339(6) Uani 1 1 d . . . . .
N4 N 0.5276(3) 0.83684(15) 0.52772(15) 0.0191(5) Uani 1 1 d . . . . .
N6 N 0.8873(4) 0.6848(2) 0.96005(18) 0.0347(6) Uani 1 1 d . . . . .
O1 O 0.7741(2) 0.64655(12) 0.39040(12) 0.0175(4) Uani 1 1 d . . . . .
O2 O 0.6660(2) 0.84707(12) 0.34436(12) 0.0182(4) Uani 1 1 d . . . . .
O3 O 0.9546(3) 0.60079(16) 0.85141(15) 0.0365(6) Uani 1 1 d . . . . .
F1 F 0.7182(3) 1.03274(18) 0.65051(19) 0.0689(8) Uani 1 1 d . . . . .
F2 F 0.9807(3) 0.98049(18) 0.6498(2) 0.0794(10) Uani 1 1 d . . . . .
F3 F 0.9455(5) 0.9345(2) 0.7986(3) 0.1242(18) Uani 1 1 d . . . . .
F4 F 0.6800(4) 0.9859(3) 0.7973(2) 0.0871(10) Uani 1 1 d . . . . .
F5 F 0.7875(3) 0.88427(16) 0.7140(2) 0.0674(8) Uani 1 1 d . . . . .
F6 F 0.8756(3) 1.08185(16) 0.73410(16) 0.0549(6) Uani 1 1 d . . . . .
P1 P 0.83158(10) 0.98243(6) 0.72522(6) 0.0326(2) Uani 1 1 d . . . . .
Ru1 Ru 0.64757(2) 0.74366(2) 0.45883(2) 0.01442(8) Uani 1 1 d . . . . .

loop_
_atom_site_aniso_label
_atom_site_aniso_U_11
_atom_site_aniso_U_22
_atom_site_aniso_U_33
_atom_site_aniso_U_23
_atom_site_aniso_U_13
_atom_site_aniso_U_12
C1 0.0186(14) 0.0173(12) 0.0196(13) 0.0005(10) -0.0043(11) 0.0013(10)
C2 0.0192(14) 0.0238(14) 0.0227(14) -0.0027(11) -0.0066(11) 0.0034(11)
C3 0.0161(13) 0.0235(13) 0.0268(14) -0.0048(11) -0.0042(11) -0.0026(11)
C4 0.0181(13) 0.0140(12) 0.0209(13) 0.0005(10) -0.0008(11) -0.0002(10)
C5 0.0171(13) 0.0151(12) 0.0182(13) -0.0020(10) -0.0011(10) 0.0008(10)
C6 0.0149(13) 0.0179(12) 0.0170(12) -0.0028(10) 0.0000(10) -0.0007(10)
C7 0.0138(13) 0.0192(12) 0.0206(13) -0.0009(10) -0.0017(10) 0.0008(10)
C8 0.0181(13) 0.0174(12) 0.0181(13) -0.0011(10) -0.0019(11) 0.0011(10)
C9 0.0159(13) 0.0190(12) 0.0180(13) -0.0021(10) -0.0024(10) 0.0017(10)
C10 0.0151(13) 0.0158(12) 0.0180(12) -0.0026(10) -0.0021(10) 0.0007(10)
C11 0.0171(13) 0.0166(12) 0.0161(12) -0.0022(10) -0.0001(10) -0.0009(10)
C12 0.0195(14) 0.0211(13) 0.0166(13) -0.0016(10) -0.0024(11) -0.0002(11)
C13 0.0201(14) 0.0291(15) 0.0221(14) -0.0050(12) -0.0027(11) -0.0055(12)
C14 0.0196(14) 0.0226(14) 0.0264(15) -0.0029(11) 0.0019(12) -0.0064(11)
C15 0.0181(14) 0.0198(13) 0.0205(13) -0.0018(10) -0.0003(11) -0.0028(10)
C16 0.0171(13) 0.0176(12) 0.0189(13) 0.0019(10) -0.0011(10) 0.0009(10)
C17 0.0219(14) 0.0225(13) 0.0201(13) 0.0020(11) -0.0033(11) -0.0033(11)
C18 0.0288(16) 0.0202(13) 0.0274(15) 0.0032(11) -0.0037(12) -0.0034(12)
C19 0.0283(16) 0.0246(14) 0.0211(14) 0.0059(11) -0.0031(12) -0.0012(12)
C20 0.0313(17) 0.0274(15) 0.0216(14) 0.0022(12) -0.0062(12) -0.0044(12)
C21 0.0284(16) 0.0230(14) 0.0205(14) 0.0006(11) -0.0020(12) -0.0072(12)
C22 0.061(3) 0.0305(17) 0.0387(19) 0.0163(15) -0.0197(18) -0.0145(17)
C23 0.101(4) 0.0265(18) 0.041(2) 0.0028(16) -0.009(2) 0.001(2)
C24 0.0386(19) 0.0320(16) 0.0239(15) 0.0099(13) -0.0070(14) 0.0008(14)
C25 0.055(3) 0.047(2) 0.0316(19) 0.0003(16) -0.0012(17) 0.0037(18)
C26 0.0134(13) 0.0205(13) 0.0169(12) -0.0020(10) -0.0045(10) -0.0023(10)
C27 0.0260(15) 0.0233(14) 0.0148(12) -0.0003(10) -0.0004(11) -0.0031(11)
C28 0.0196(14) 0.0212(13) 0.0183(13) 0.0012(10) -0.0047(11) -0.0023(11)
C29 0.0249(15) 0.0195(13) 0.0209(14) -0.0042(11) -0.0003(11) 0.0013(11)
C30 0.0391(18) 0.0239(15) 0.0200(14) 0.0037(12) -0.0027(13) 0.0005(13)
C31 0.0217(14) 0.0149(12) 0.0271(14) -0.0008(11) 0.0004(12) -0.0044(11)
C32 0.0361(19) 0.0302(16) 0.0427(19) -0.0161(15) 0.0084(15) -0.0069(14)
C33 0.091(4) 0.042(2) 0.039(2) -0.0106(18) 0.020(2) -0.012(2)
C34 0.049(2) 0.046(2) 0.0235(16) 0.0053(15) 0.0021(15) 0.0031(17)
C35 0.0349(18) 0.0352(17) 0.0221(15) 0.0014(13) -0.0077(13) -0.0098(14)
N1 0.0139(11) 0.0176(10) 0.0179(11) -0.0028(8) -0.0017(9) -0.0011(8)
N2 0.0150(11) 0.0130(10) 0.0153(10) 0.0006(8) -0.0008(8) -0.0003(8)
N3 0.0168(11) 0.0155(10) 0.0166(10) -0.0004(8) 0.0008(8) -0.0023(9)
N5 0.0442(17) 0.0281(14) 0.0230(13) 0.0100(11) -0.0058(12) -0.0037(12)
N4 0.0165(11) 0.0170(11) 0.0210(11) 0.0034(9) -0.0011(9) -0.0042(9)
N6 0.0410(17) 0.0373(15) 0.0230(13) -0.0007(11) 0.0002(12) -0.0064(13)
O1 0.0181(10) 0.0157(8) 0.0163(9) 0.0016(7) -0.0025(7) -0.0004(7)
O2 0.0207(10) 0.0142(8) 0.0162(9) 0.0043(7) -0.0022(7) -0.0010(7)
O3 0.0539(16) 0.0331(12) 0.0235(11) -0.0005(9) -0.0099(11) -0.0107(11)
F1 0.0710(18) 0.0555(15) 0.0782(18) 0.0185(13) -0.0374(15) -0.0230(13)
F2 0.0619(17) 0.0444(14) 0.121(3) -0.0227(15) 0.0513(17) -0.0162(12)
F3 0.103(3) 0.095(2) 0.157(3) 0.092(2) -0.094(3) -0.060(2)
F4 0.078(2) 0.110(3) 0.0725(19) -0.0309(18) 0.0441(17) -0.0396(19)
F5 0.0572(16) 0.0309(11) 0.108(2) -0.0043(13) 0.0070(15) -0.0157(11)
F6 0.0715(17) 0.0436(12) 0.0522(14) -0.0081(10) -0.0059(12) -0.0192(12)
P1 0.0244(4) 0.0267(4) 0.0399(5) 0.0057(3) 0.0016(3) -0.0038(3)
Ru1 0.01401(12) 0.01297(12) 0.01429(12) 0.00104(8) -0.00141(8) -0.00055(7)

loop_
_atom_type_symbol
_atom_type_description
_atom_type_scat_dispersion_real
_atom_type_scat_dispersion_imag
_atom_type_scat_source
C C 0.0181 0.0091 'International Tables Vol C Tables 4.2.6.8 and 6.1.1.4'
H H 0 0 'International Tables Vol C Tables 4.2.6.8 and 6.1.1.4'
N N 0.0311 0.018 'International Tables Vol C Tables 4.2.6.8 and 6.1.1.4'
O O 0.0492 0.0322 'International Tables Vol C Tables 4.2.6.8 and 6.1.1.4'
F F 0.0727 0.0534 'International Tables Vol C Tables 4.2.6.8 and 6.1.1.4'
P P 0.2955 0.4335 'International Tables Vol C Tables 4.2.6.8 and 6.1.1.4'
Ru Ru 0.0552 3.296 'International Tables Vol C Tables 4.2.6.8 and 6.1.1.4'

loop_
_geom_angle_atom_site_label_1
_geom_angle_atom_site_label_2
_geom_angle_atom_site_label_3
_geom_angle
_geom_angle_site_symmetry_1
_geom_angle_site_symmetry_3
_geom_angle_publ_flag
N1 C1 C2 122.4(2) . . ?
N1 C1 H1 118.8 . . ?
C2 C1 H1 118.8 . . ?
C3 C2 C1 118.9(3) . . ?
C3 C2 H2 120.5 . . ?
C1 C2 H2 120.5 . . ?
C2 C3 C4 119.4(3) . . ?
C2 C3 H3 120.3 . . ?
C4 C3 H3 120.3 . . ?
C5 C4 C3 119.1(2) . . ?
C5 C4 H4 120.4 . . ?
C3 C4 H4 120.4 . . ?
N1 C5 C4 121.5(2) . . ?
N1 C5 C6 115.0(2) . . ?
C4 C5 C6 123.5(2) . . ?
N2 C6 C7 119.8(2) . . ?
N2 C6 C5 112.4(2) . . ?
C7 C6 C5 127.7(2) . . ?
C6 C7 C8 120.3(2) . . ?
C6 C7 H7 119.9 . . ?
C8 C7 H7 119.9 . . ?
C9 C8 C7 117.6(2) . . ?
C9 C8 C16 120.7(2) . . ?
C7 C8 C16 121.7(2) . . ?
C10 C9 C8 120.3(3) . . ?
C10 C9 H9 119.9 . . ?
C8 C9 H9 119.9 . . ?
N2 C10 C9 120.3(2) . . ?
N2 C10 C11 112.5(2) . . ?
C9 C10 C11 127.2(2) . . ?
N3 C11 C12 121.4(2) . . ?
N3 C11 C10 114.9(2) . . ?
C12 C11 C10 123.6(2) . . ?
C13 C12 C11 119.3(3) . . ?
C13 C12 H12 120.4 . . ?
C11 C12 H12 120.4 . . ?
C12 C13 C14 119.5(3) . . ?
C12 C13 H13 120.3 . . ?
C14 C13 H13 120.3 . . ?
C13 C14 C15 119.1(3) . . ?
C13 C14 H14 120.5 . . ?
C15 C14 H14 120.5 . . ?
N3 C15 C14 122.2(3) . . ?
N3 C15 H15 118.9 . . ?
C14 C15 H15 118.9 . . ?
C17 C16 C21 116.5(2) . . ?
C17 C16 C8 121.4(3) . . ?
C21 C16 C8 121.9(2) . . ?
C18 C17 C16 122.1(3) . . ?
C18 C17 H17 119 . . ?
C16 C17 H17 119 . . ?
C17 C18 C19 121.5(3) . . ?
C17 C18 H18 119.3 . . ?
C19 C18 H18 119.3 . . ?
N5 C19 C18 121.8(3) . . ?
N5 C19 C20 121.7(3) . . ?
C18 C19 C20 116.5(3) . . ?
C21 C20 C19 121.0(3) . . ?
C21 C20 H20 119.5 . . ?
C19 C20 H20 119.5 . . ?
C20 C21 C16 122.3(3) . . ?
C20 C21 H21 118.9 . . ?
C16 C21 H21 118.9 . . ?
N5 C22 C23 113.2(3) . . ?
N5 C22 H22A 108.9 . . ?
C23 C22 H22A 108.9 . . ?
N5 C22 H22B 108.9 . . ?
C23 C22 H22B 108.9 . . ?
H22A C22 H22B 107.8 . . ?
C22 C23 H23A 109.5 . . ?
C22 C23 H23B 109.5 . . ?
H23A C23 H23B 109.5 . . ?
C22 C23 H23C 109.5 . . ?
H23A C23 H23C 109.5 . . ?
H23B C23 H23C 109.5 . . ?
N5 C24 C25 112.6(3) . . ?
N5 C24 H24A 109.1 . . ?
C25 C24 H24A 109.1 . . ?
N5 C24 H24B 109.1 . . ?
C25 C24 H24B 109.1 . . ?
H24A C24 H24B 107.8 . . ?
C24 C25 H25A 109.5 . . ?
C24 C25 H25B 109.5 . . ?
H25A C25 H25B 109.5 . . ?
C24 C25 H25C 109.5 . . ?
H25A C25 H25C 109.5 . . ?
H25B C25 H25C 109.5 . . ?
O1 C26 C27 127.5(3) . . ?
O1 C26 C29 114.9(2) . . ?
C27 C26 C29 117.6(2) . . ?
C26 C27 C28 127.4(3) . . ?
C26 C27 H27 116.3 . . ?
C28 C27 H27 116.3 . . ?
O2 C28 C27 125.1(2) . . ?
O2 C28 C30 115.8(2) . . ?
C27 C28 C30 119.1(3) . . ?
C26 C29 H29A 109.5 . . ?
C26 C29 H29B 109.5 . . ?
H29A C29 H29B 109.5 . . ?
C26 C29 H29C 109.5 . . ?
H29A C29 H29C 109.5 . . ?
H29B C29 H29C 109.5 . . ?
C28 C30 H30A 109.5 . . ?
C28 C30 H30B 109.5 . . ?
H30A C30 H30B 109.5 . . ?
C28 C30 H30C 109.5 . . ?
H30A C30 H30C 109.5 . . ?
H30B C30 H30C 109.5 . . ?
N4 C31 C32 179.0(3) . . ?
C31 C32 H32A 109.5 . . ?
C31 C32 H32B 109.5 . . ?
H32A C32 H32B 109.5 . . ?
C31 C32 H32C 109.5 . . ?
H32A C32 H32C 109.5 . . ?
H32B C32 H32C 109.5 . . ?
N6 C33 H33A 109.5 . . ?
N6 C33 H33B 109.5 . . ?
H33A C33 H33B 109.5 . . ?
N6 C33 H33C 109.5 . . ?
H33A C33 H33C 109.5 . . ?
H33B C33 H33C 109.5 . . ?
N6 C34 H34A 109.5 . . ?
N6 C34 H34B 109.5 . . ?
H34A C34 H34B 109.5 . . ?
N6 C34 H34C 109.5 . . ?
H34A C34 H34C 109.5 . . ?
H34B C34 H34C 109.5 . . ?
O3 C35 N6 125.0(3) . . ?
O3 C35 H35 117.5 . . ?
N6 C35 H35 117.5 . . ?
C1 N1 C5 118.6(2) . . ?
C1 N1 Ru1 128.18(18) . . ?
C5 N1 Ru1 113.24(17) . . ?
C10 N2 C6 121.6(2) . . ?
C10 N2 Ru1 119.26(18) . . ?
C6 N2 Ru1 119.10(18) . . ?
C15 N3 C11 118.6(2) . . ?
C15 N3 Ru1 128.10(19) . . ?
C11 N3 Ru1 113.25(17) . . ?
C19 N5 C24 121.3(3) . . ?
C19 N5 C22 120.9(3) . . ?
C24 N5 C22 116.3(3) . . ?
C31 N4 Ru1 172.9(2) . . ?
C35 N6 C34 120.9(3) . . ?
C35 N6 C33 121.4(3) . . ?
C34 N6 C33 117.5(3) . . ?
C26 O1 Ru1 123.82(17) . . ?
C28 O2 Ru1 125.40(17) . . ?
F3 P1 F4 91.3(2) . . ?
F3 P1 F1 178.87(15) . . ?
F4 P1 F1 89.20(19) . . ?
F3 P1 F2 90.7(2) . . ?
F4 P1 F2 178.0(2) . . ?
F1 P1 F2 88.82(19) . . ?
F3 P1 F5 91.35(19) . . ?
F4 P1 F5 88.76(16) . . ?
F1 P1 F5 89.68(15) . . ?
F2 P1 F5 91.15(15) . . ?
F3 P1 F6 89.72(17) . . ?
F4 P1 F6 91.97(16) . . ?
F1 P1 F6 89.24(14) . . ?
F2 P1 F6 88.09(14) . . ?
F5 P1 F6 178.69(16) . . ?
N2 Ru1 N4 89.63(9) . . ?
N2 Ru1 N1 80.09(9) . . ?
N4 Ru1 N1 92.45(9) . . ?
N2 Ru1 N3 80.00(9) . . ?
N4 Ru1 N3 86.48(9) . . ?
N1 Ru1 N3 160.08(9) . . ?
N2 Ru1 O1 89.41(8) . . ?
N4 Ru1 O1 178.68(8) . . ?
N1 Ru1 O1 88.27(8) . . ?
N3 Ru1 O1 92.47(8) . . ?
N2 Ru1 O2 179.79(8) . . ?
N4 Ru1 O2 90.22(8) . . ?
N1 Ru1 O2 100.05(8) . . ?
N3 Ru1 O2 99.85(8) . . ?
O1 Ru1 O2 90.75(7) . . ?

loop_
_geom_bond_atom_site_label_1
_geom_bond_atom_site_label_2
_geom_bond_distance
_geom_bond_site_symmetry_2
_geom_bond_publ_flag
C1 N1 1.342(3) . ?
C1 C2 1.388(4) . ?
C1 H1 0.95 . ?
C2 C3 1.380(4) . ?
C2 H2 0.95 . ?
C3 C4 1.390(4) . ?
C3 H3 0.95 . ?
C4 C5 1.384(4) . ?
C4 H4 0.95 . ?
C5 N1 1.366(3) . ?
C5 C6 1.486(4) . ?
C6 N2 1.355(3) . ?
C6 C7 1.381(4) . ?
C7 C8 1.411(4) . ?
C7 H7 0.95 . ?
C8 C9 1.405(4) . ?
C8 C16 1.474(4) . ?
C9 C10 1.373(4) . ?
C9 H9 0.95 . ?
C10 N2 1.353(3) . ?
C10 C11 1.485(4) . ?
C11 N3 1.369(3) . ?
C11 C12 1.388(4) . ?
C12 C13 1.381(4) . ?
C12 H12 0.95 . ?
C13 C14 1.384(4) . ?
C13 H13 0.95 . ?
C14 C15 1.386(4) . ?
C14 H14 0.95 . ?
C15 N3 1.349(3) . ?
C15 H15 0.95 . ?
C16 C17 1.401(4) . ?
C16 C21 1.401(4) . ?
C17 C18 1.380(4) . ?
C17 H17 0.95 . ?
C18 C19 1.413(4) . ?
C18 H18 0.95 . ?
C19 N5 1.376(4) . ?
C19 C20 1.416(4) . ?
C20 C21 1.385(4) . ?
C20 H20 0.95 . ?
C21 H21 0.95 . ?
C22 N5 1.466(5) . ?
C22 C23 1.505(6) . ?
C22 H22A 0.99 . ?
C22 H22B 0.99 . ?
C23 H23A 0.98 . ?
C23 H23B 0.98 . ?
C23 H23C 0.98 . ?
C24 N5 1.454(4) . ?
C24 C25 1.523(5) . ?
C24 H24A 0.99 . ?
C24 H24B 0.99 . ?
C25 H25A 0.98 . ?
C25 H25B 0.98 . ?
C25 H25C 0.98 . ?
C26 O1 1.277(3) . ?
C26 C27 1.388(4) . ?
C26 C29 1.521(4) . ?
C27 C28 1.408(4) . ?
C27 H27 0.95 . ?
C28 O2 1.270(3) . ?
C28 C30 1.499(4) . ?
C29 H29A 0.98 . ?
C29 H29B 0.98 . ?
C29 H29C 0.98 . ?
C30 H30A 0.98 . ?
C30 H30B 0.98 . ?
C30 H30C 0.98 . ?
C31 N4 1.144(4) . ?
C31 C32 1.457(4) . ?
C32 H32A 0.98 . ?
C32 H32B 0.98 . ?
C32 H32C 0.98 . ?
C33 N6 1.451(5) . ?
C33 H33A 0.98 . ?
C33 H33B 0.98 . ?
C33 H33C 0.98 . ?
C34 N6 1.450(4) . ?
C34 H34A 0.98 . ?
C34 H34B 0.98 . ?
C34 H34C 0.98 . ?
C35 O3 1.227(4) . ?
C35 N6 1.329(4) . ?
C35 H35 0.95 . ?
N1 Ru1 2.060(2) . ?
N2 Ru1 1.946(2) . ?
N3 Ru1 2.064(2) . ?
N4 Ru1 2.007(2) . ?
O1 Ru1 2.0649(18) . ?
O2 Ru1 2.0795(18) . ?
F1 P1 1.585(3) . ?
F2 P1 1.589(3) . ?
F3 P1 1.566(3) . ?
F4 P1 1.573(3) . ?
F5 P1 1.593(2) . ?
F6 P1 1.599(2) . ?
